data_2006400
loop_
_publ_author_name
'Xavier Solans'
'Joaquim Solans'
'M. Victoria Dom\`enech'

_publ_section_title
;
 Potassium Strontium Tetraborate Decahydrate and Ammonium Calcium
 Tetraborate Octahydrate
;
_journal_issue 8
_journal_name_full 'Acta Crystallographica Section C'
_journal_page_first 994
_journal_page_last 997
_journal_paper_doi 10.1107/S0108270196007032
_journal_volume 53
_journal_year 1997
_chemical_formula_moiety 'K2 Sr [H4 B4 O9 ]2 , 10H2 O'
_chemical_formula_structural 'K2 Sr [H4 B4 O9 ]2 , 10H2 O'
_chemical_formula_sum 'B8 H28 K2 O28 Sr'
_chemical_formula_weight 728.52
_chemical_name_systematic
;
 Potassium strontium tetraborate decahydrate
;
_space_group_IT_number 33
_symmetry_cell_setting orthorhombic
_symmetry_space_group_name_Hall 'P 2c -2n'
_symmetry_space_group_name_H-M 'P n a 21'
_audit_creation_method SHELXL
_cell_angle_alpha 90.00
_cell_angle_beta 90.00
_cell_angle_gamma 90.00
_cell_formula_units_Z 4
_cell_length_a 16.746(2)
_cell_length_b 12.974(2)
_cell_length_c 11.582(2)
_cell_measurement_reflns_used 25
_cell_measurement_temperature 293(2)
_cell_measurement_theta_max 12
_cell_measurement_theta_min 8
_cell_volume 2516.3(7)
_diffrn_ambient_temperature 293(2)
_diffrn_measurement_device 'Philips PW1100'
_diffrn_measurement_method \w
_diffrn_radiation_monochromator graphite
_diffrn_radiation_source 'fine-focus sealed tube'
_diffrn_radiation_type MoK\a
_diffrn_radiation_wavelength 0.71069
_diffrn_reflns_av_R_equivalents 0.0000
_diffrn_reflns_av_sigmaI/netI 0.0405
_diffrn_reflns_limit_h_max 19
_diffrn_reflns_limit_h_min 0
_diffrn_reflns_limit_k_max 15
_diffrn_reflns_limit_k_min 0
_diffrn_reflns_limit_l_max 13
_diffrn_reflns_limit_l_min 0
_diffrn_reflns_number 2202
_diffrn_reflns_theta_max 24.94
_diffrn_reflns_theta_min 2.36
_diffrn_standards_decay_% 0
_diffrn_standards_interval_time 120
_diffrn_standards_number 3
_exptl_absorpt_coefficient_mu 2.588
_exptl_absorpt_correction_T_max 0.984
_exptl_absorpt_correction_T_min 0.964
_exptl_absorpt_correction_type '\y scan (North, Phillips & Mathews, 1968)'
_exptl_crystal_colour Colourless
_exptl_crystal_density_diffrn 1.923
_exptl_crystal_description Prismatic
_exptl_crystal_F_000 1472
_exptl_crystal_size_max 0.2
_exptl_crystal_size_mid 0.1
_exptl_crystal_size_min 0.1
_refine_diff_density_max 0.380
_refine_diff_density_min -0.648
_refine_ls_abs_structure_details 'Flack (1983)'
_refine_ls_abs_structure_Flack 0.00(2)
_refine_ls_extinction_coef 0.0008(4)
_refine_ls_extinction_method 'SHELXL93 (Sheldrick, 1993)'
_refine_ls_goodness_of_fit_all 0.994
_refine_ls_goodness_of_fit_obs 0.993
_refine_ls_hydrogen_treatment 'H atoms: see text'
_refine_ls_matrix_type full
_refine_ls_number_parameters 352
_refine_ls_number_reflns 2202
_refine_ls_number_restraints 0
_refine_ls_restrained_S_all 0.994
_refine_ls_restrained_S_obs 0.993
_refine_ls_R_factor_all 0.033
_refine_ls_R_factor_obs .033
_refine_ls_shift/esd_max 0.288
_refine_ls_shift/esd_mean 0.065
_refine_ls_structure_factor_coef Fsqd
_refine_ls_weighting_details 'w = 1/[\s^2^(Fo^2^) + (0.0495P)^2^ + 1.2961P] where P = (Fo^2^+2Fc^2^)/3'
_refine_ls_weighting_scheme calc
_refine_ls_wR_factor_all 0.076
_refine_ls_wR_factor_obs .076
_reflns_number_observed 1880
_reflns_number_total 2202
_reflns_observed_criterion >2sigma(I)
_cod_data_source_file ka1150.cif
_cod_data_source_block 1
_cod_depositor_comments
;
The following automatic conversions were performed:

'_refine_ls_weighting_scheme' value 'w = 1/[\s^2^(Fo^2^) +
(0.0495P)^2^ + 1.2961P] where P = (Fo^2^+2Fc^2^)/3' was changed to
'calc'. New tag '_refine_ls_weighting_details' was created. The value
of the new tag was set to 'w = 1/[\s^2^(Fo^2^) + (0.0495P)^2^ +
1.2961P] where P = (Fo^2^+2Fc^2^)/3'.

Automatic conversion script
Id: cif_fix_values 3143 2015-03-26 13:38:13Z robertas 
;
_cod_database_code 2006400

loop_
_symmetry_equiv_pos_as_xyz
'x, y, z'
'-x+1/2, y+1/2, z+1/2'
'x+1/2, -y+1/2, z'
'-x, -y, z+1/2'

loop_
_atom_site_aniso_label
_atom_site_aniso_U_11
_atom_site_aniso_U_22
_atom_site_aniso_U_33
_atom_site_aniso_U_12
_atom_site_aniso_U_13
_atom_site_aniso_U_23
Sr .0205(3) .0252(3) .0175(3) -.0019(3) .0003(4) .0003(4)
O11 .015(3) .017(3) .020(3) -.003(2) -.004(2) -.001(2)
B21 .016(5) .025(5) .005(4) .006(4) -.005(4) -.002(4)
O31 .021(3) .017(2) .016(3) .004(2) .002(2) .006(2)
B41 .020(5) .030(5) .023(5) .003(4) -.002(4) .011(4)
O51 .018(3) .025(3) .023(3) .006(2) .006(2) .010(3)
B61 .017(5) .022(5) .019(5) -.002(4) .000(4) .006(5)
O71 .018(3) .021(3) .017(3) -.005(2) .001(2) .003(2)
B81 .018(5) .021(5) .024(5) -.004(4) .004(4) .000(4)
O91 .015(3) .025(3) .008(2) -.002(2) .000(2) -.004(2)
O21 .015(2) .029(3) .017(3) .004(2) .001(2) .004(3)
O41 .032(3) .038(4) .051(4) .019(2) .014(4) .028(4)
O61 .021(3) .037(3) .025(3) -.017(3) -.009(3) .013(3)
O81 .020(3) .046(4) .013(3) -.007(3) -.002(3) -.002(3)
K1 .0442(11) .0345(11) .0239(10) -.0016(9) .0013(9) -.0006(10)
K2 .066(2) .0356(11) .0411(12) -.0010(11) .0100(12) -.0007(11)
O12 .015(3) .017(3) .013(3) -.002(2) .003(2) -.003(2)
B22 .013(4) .022(5) .010(4) .005(4) -.005(4) .001(4)
O32 .020(3) .031(3) .011(3) -.003(2) .000(2) -.002(3)
B42 .022(5) .015(5) .018(5) .003(4) .001(4) .003(4)
O52 .015(3) .025(3) .014(3) -.006(2) .002(2) .003(2)
B62 .012(4) .020(5) .017(5) .005(3) -.004(4) -.004(4)
O72 .014(2) .019(3) .027(3) .002(2) .002(2) .006(2)
B82 .011(4) .027(5) .017(5) .002(3) .003(4) -.003(4)
O92 .018(3) .022(3) .019(3) .000(2) .005(2) .001(2)
O22 .022(3) .020(3) .028(3) -.010(2) .005(3) .005(2)
O42 .024(3) .051(4) .018(3) .000(2) -.010(3) .001(3)
O62 .015(3) .021(3) .019(3) .005(2) .004(2) -.002(2)
O82 .022(3) .024(3) .036(3) .006(2) .010(3) .010(3)
O1 .025(3) .021(3) .034(4) -.004(3) .010(3) .000(3)
O2 .022(3) .018(3) .035(3) .001(3) -.001(3) .005(3)
O3 .034(4) .034(4) .035(4) .003(3) .015(3) .007(3)
O4 .030(3) .038(4) .025(3) .002(3) .000(2) -.003(2)
O5 .024(3) .030(3) .045(4) -.001(2) .001(4) .012(3)
O6 .039(4) .030(3) .046(4) -.003(3) -.002(3) -.008(3)
O7 .031(4) .028(3) .037(4) -.006(3) -.002(3) -.006(3)
O8 .037(4) .028(4) .035(4) .011(3) -.003(3) .006(3)
O9 .047(5) .038(4) .075(6) -.022(3) -.028(4) .030(4)
O10 .037(3) .025(3) .057(5) .007(3) -.007(3) -.003(3)

loop_
_atom_site_label
_atom_site_fract_x
_atom_site_fract_y
_atom_site_fract_z
_atom_site_U_iso_or_equiv
_atom_site_thermal_displace_type
_atom_site_calc_flag
_atom_site_refinement_flags
_atom_site_occupancy
_atom_site_disorder_group
_atom_site_type_symbol
Sr .19827(4) .20292(5) .6271 .0211(2) Uani d . 1 . Sr
O11 .5127(3) .5466(4) .0416(5) .0173(12) Uani d . 1 . O
B21 .4482(5) .4723(7) .0607(7) .015(2) Uani d . 1 . B
O31 .4855(3) .3720(4) .0996(4) .0181(12) Uani d . 1 . O
B41 .5635(5) .3513(7) .0721(9) .024(2) Uani d . 1 . B
O51 .6066(3) .4125(4) -.0011(5) .0219(12) Uani d . 1 . O
B61 .5689(6) .5086(7) -.0455(9) .019(2) Uani d . 1 . B
O71 .5247(3) .4856(4) -.1553(5) .0184(12) Uani d . 1 . O
B81 .4453(5) .4627(7) -.1518(9) .021(2) Uani d . 1 . B
O91 .4042(3) .4527(4) -.0505(5) .0159(12) Uani d . 1 . O
O21 .3895(3) .5094(4) .1433(5) .0202(12) Uani d . 1 . O
O41 .6023(3) .2671(4) .1144(7) .040(2) Uani d . 1 . O
O61 .6327(3) .5806(4) -.0710(5) .0278(14) Uani d . 1 . O
O81 .4018(3) .4488(5) -.2536(5) .0262(14) Uani d . 1 . O
K1 .24063(12) .1973(2) .2742(2) .0342(5) Uani d . 1 . K
K2 .32545(15) .2530(2) -.0391(3) .0475(6) Uani d . 1 . K
O12 .4866(3) -.0201(4) .3142(5) .0153(11) Uani d . 1 . O
B22 .4302(5) .0137(7) .4039(8) .015(2) Uani d . 1 . B
O32 .4727(3) .0240(4) .5163(5) .0205(12) Uani d . 1 . O
B42 .5525(5) .0458(6) .5175(9) .018(2) Uani d . 1 . B
O52 .5942(3) .0618(4) .4159(5) .0178(12) Uani d . 1 . O
B62 .5530(5) .0522(7) .3049(8) .016(2) Uani d . 1 . B
O72 .5189(3) .1571(4) .2732(5) .0199(11) Uani d . 1 . O
B82 .4410(5) .1786(7) .3010(8) .018(2) Uani d . 1 . B
O92 .3965(3) .1158(4) .3711(5) .0194(11) Uani d . 1 . O
O22 .3623(3) -.0557(4) .4157(5) .0232(13) Uani d . 1 . O
O42 .5946(3) .0539(4) .6168(6) .0308(13) Uani d . 1 . O
O62 .6117(3) .0229(4) .2177(5) .0183(12) Uani d . 1 . O
O82 .4047(3) .2661(4) .2604(6) .0276(14) Uani d . 1 . O
O1 .2325(4) .0704(4) .4679(6) .0265(14) Uani d . 1 . O
O2 .2256(4) .3300(4) .4616(6) .0247(13) Uani d . 1 . O
O3 .1074(4) .2242(5) .8017(6) .035(2) Uani d . 1 . O
O4 .3592(4) .2259(4) .5883(5) .0309(14) Uani d . 1 . O
O5 .2578(3) .3691(4) .1385(7) .0329(14) Uani d . 1 . O
O6 .2690(4) .0824(5) .0844(6) .038(2) Uani d . 1 . O
O7 .2537(3) .3524(5) .7600(6) .0320(15) Uani d . 1 . O
O8 .2633(4) .0930(5) .7926(6) .033(2) Uani d . 1 . O
O9 .0752(5) .2129(5) .4953(8) .053(2) Uani d . 1 . O
O10 .4494(4) .2130(5) -.1923(7) .040(2) Uani d . 1 . O
H21 .4025 .4955 .2234 .074 Uiso d N 1 . H
H41 .5679 .2265 .1639 .074 Uiso d N 1 . H
H61 .6284 .6420 -.1184 .074 Uiso d N 1 . H
H81 .4395 .4559 -.3168 .074 Uiso d N 1 . H
H22 .3831 -.1165 .4541 .074 Uiso d N 1 . H
H42 .6182 -.0030 .6588 .074 Uiso d N 1 . H
H62 .5961 .0069 .1389 .074 Uiso d N 1 . H
H82 .4340 .3053 .2029 .074 Uiso d N 1 . H
H101 .2838 .0360 .4593 .074 Uiso d N 1 . H
H102 .1923 .0173 .4579 .074 Uiso d N 1 . H
H201 .2703 .3736 .4409 .074 Uiso d N 1 . H
H202 .1837 .3799 .4466 .074 Uiso d N 1 . H
H301 .0523 .2462 .8074 .074 Uiso d N 1 . H
H302 .1101 .1693 .8583 .074 Uiso d N 1 . H
H401 .3572 .1709 .6447 .074 Uiso d N 1 . H
H402 .4082 .2217 .5442 .074 Uiso d N 1 . H
H501 .3011 .4188 .1404 .074 Uiso d N 1 . H
H502 .2065 .4019 .1503 .074 Uiso d N 1 . H
H601 .2923 .0142 .0853 .074 Uiso d N 1 . H
H602 .2220 .0664 .0389 .074 Uiso d N 1 . H
H701 .2174 .3990 .7993 .074 Uiso d N 1 . H
H702 .3016 .3961 .7420 .074 Uiso d N 1 . H
H801 .3010 .0433 .7623 .074 Uiso d N 1 . H
H802 .2213 .0521 .8282 .074 Uiso d N 1 . H
H901 .0372 .1586 .5141 .074 Uiso d N 1 . H
H902 .0904 .2485 .4246 .074 Uiso d N 1 . H
H111 .4130 .2326 -.2536 .074 Uiso d N 1 . H
H112 .4682 .1423 -.1888 .074 Uiso d N 1 . H

loop_
_atom_type_symbol
_atom_type_description
_atom_type_scat_dispersion_real
_atom_type_scat_dispersion_imag
_atom_type_scat_source
H H 0.0000 0.0000 'International Tables Vol C Tables 4.2.6.8 and 6.1.1.4'
O O 0.0106 0.0060 'International Tables Vol C Tables 4.2.6.8 and 6.1.1.4'
B B 0.0013 0.0007 'International Tables Vol C Tables 4.2.6.8 and 6.1.1.4'
K K 0.2009 0.2494 'International Tables Vol C Tables 4.2.6.8 and 6.1.1.4'
Sr Sr -1.5307 3.2498 'International Tables Vol C Tables 4.2.6.8 and 6.1.1.4'

loop_
_geom_angle_atom_site_label_1
_geom_angle_atom_site_label_2
_geom_angle_atom_site_label_3
_geom_angle_site_symmetry_3
_geom_angle
_geom_angle_publ_flag
O3 Sr O9 . 89.3(3) yes
O3 Sr O2 . 129.0(2) yes
O9 Sr O2 . 70.6(2) yes
O3 Sr O1 . 140.5(2) yes
O9 Sr O1 . 77.7(3) yes
O2 Sr O1 . 81.7(2) yes
O3 Sr O8 . 74.1(2) yes
O9 Sr O8 . 142.6(2) yes
O2 Sr O8 . 145.0(2) yes
O1 Sr O8 . 93.9(2) yes
O3 Sr O7 . 70.6(2) yes
O9 Sr O7 . 126.2(2) yes
O2 Sr O7 . 84.3(2) yes
O1 Sr O7 . 145.6(2) yes
O8 Sr O7 . 80.1(2) yes
O3 Sr O4 . 134.8(2) yes
O9 Sr O4 . 133.2(2) yes
O2 Sr O4 . 68.5(2) yes
O1 Sr O4 . 74.8(2) yes
O8 Sr O4 . 76.8(2) yes
O7 Sr O4 . 70.8(2) yes
O3 Sr O21 2_545 75.0(2) yes
O9 Sr O21 2_545 71.2(2) yes
O2 Sr O21 2_545 133.7(2) yes
O1 Sr O21 2_545 65.5(2) yes
O8 Sr O21 2_545 72.2(2) yes
O7 Sr O21 2_545 140.5(2) yes
O4 Sr O21 2_545 126.8(2) yes

loop_
_geom_bond_atom_site_label_1
_geom_bond_atom_site_label_2
_geom_bond_site_symmetry_2
_geom_bond_distance
_geom_bond_publ_flag
Sr O3 . 2.546(6) yes
Sr O9 . 2.568(7) yes
Sr O2 . 2.570(6) yes
Sr O1 . 2.585(6) yes
Sr O8 . 2.626(6) yes
Sr O7 . 2.644(6) yes
Sr O4 . 2.748(6) yes
Sr O21 2_545 2.915(5) yes
K1 O6 . 2.698(7) yes
K1 O5 . 2.742(6) yes
K1 O2 . 2.781(6) yes
K1 O1 . 2.786(6) yes
K1 O82 . 2.893(6) yes
K1 O41 3_455 3.001(7) yes
K1 O92 . 3.031(5) yes
K2 O10 . 2.779(7) yes
K2 O5 . 2.790(7) yes
K2 O6 . 2.800(7) yes
K2 O7 1_554 2.918(7) yes
K2 O8 1_554 3.031(7) yes
K2 O91 . 2.909(5) yes
